data_7047042
loop_
_publ_author_name
'Leconte, N.'
'Baptiste, B.'
'Philouze, C.'
'Thomas, F.'

_publ_section_title
;
 Structural snapshots of the rearrangement of the
 bis(di-tert-butyl-aminophenyl)amine pincer ligand in the presence of
 transition metal ions.
;
_journal_issue 33
_journal_name_full 'Dalton transactions (Cambridge, England : 2003)'
_journal_page_first 11303
_journal_page_last 11307
_journal_paper_doi 10.1039/c8dt02462f
_journal_volume 47
_journal_year 2018
_chemical_formula_moiety '2(C28 H40 N2)'
_chemical_formula_sum 'C56 H80 N4'
_chemical_formula_weight 809.24
_space_group_crystal_system monoclinic
_space_group_IT_number 15
_space_group_name_Hall '-C 2yc'
_space_group_name_H-M_alt 'C 1 2/c 1'
_symmetry_space_group_name_Hall '-C 2yc'
_symmetry_space_group_name_H-M 'C 1 2/c 1'
_atom_sites_solution_hydrogens geom
_audit_creation_date 2018-05-04
_audit_creation_method
;
Olex2 1.2
(compiled 2014.07.22 svn.r2960 for OlexSys, GUI svn.r4862)
;
_audit_update_record
;
2018-05-04 deposited with the CCDC.
2018-07-13 downloaded from the CCDC.
;
_cell_angle_alpha 90
_cell_angle_beta 112.15(3)
_cell_angle_gamma 90
_cell_formula_units_Z 4
_cell_length_a 23.936(5)
_cell_length_b 18.585(4)
_cell_length_c 12.560(3)
_cell_measurement_reflns_used 20881
_cell_measurement_temperature 200
_cell_measurement_theta_max 25.000
_cell_measurement_theta_min 1.430
_cell_volume 5175(2)
_computing_cell_refinement EvalCCD
_computing_data_collection Collect
_computing_data_reduction EvalCCD
_computing_molecular_graphics 'Olex2 (Dolomanov et al., 2009)'
_computing_publication_material 'Olex2 (Dolomanov et al., 2009)'
_computing_structure_refinement 'olex2.refine (Bourhis et al., 2013)'
_diffrn_ambient_temperature 200
_diffrn_detector 'CCD area detector'
_diffrn_detector_type KappaCCD
_diffrn_measured_fraction_theta_full 0.996
_diffrn_measured_fraction_theta_max 0.996
_diffrn_measurement_device '4 circles diffractometer'
_diffrn_measurement_device_type 'Bruker kappaCCD'
_diffrn_measurement_method 'Phi and omega scans'
_diffrn_radiation_detector CCD
_diffrn_radiation_monochromator graphite
_diffrn_radiation_probe x-ray
_diffrn_radiation_type MoK\a
_diffrn_radiation_wavelength 0.71073
_diffrn_reflns_av_R_equivalents 0.0455
_diffrn_reflns_av_unetI/netI 0.0624
_diffrn_reflns_Laue_measured_fraction_full 0.996
_diffrn_reflns_Laue_measured_fraction_max 0.996
_diffrn_reflns_limit_h_max 28
_diffrn_reflns_limit_h_min -28
_diffrn_reflns_limit_k_max 22
_diffrn_reflns_limit_k_min -22
_diffrn_reflns_limit_l_max 14
_diffrn_reflns_limit_l_min -14
_diffrn_reflns_number 20881
_diffrn_reflns_point_group_measured_fraction_full 0.996
_diffrn_reflns_point_group_measured_fraction_max 0.996
_diffrn_reflns_theta_full 25.009
_diffrn_reflns_theta_max 25.009
_diffrn_reflns_theta_min 1.430
_diffrn_source 'Enraf Nonius FR590'
_diffrn_source_target Mo
_diffrn_source_type 'fine-focus sealed tube'
_exptl_absorpt_coefficient_mu 0.060
_exptl_absorpt_correction_T_max 1
_exptl_absorpt_correction_T_min 0.696984
_exptl_absorpt_correction_type multi-scan
_exptl_absorpt_process_details
;
SADABS-2004/1 (Bruker,2004) was used for absorption correction.
R(int) was 0.0504 before and 0.0339 after correction.
The Ratio of minimum to maximum transmission is 0.6970.
The \l/2 correction factor is 0.0015.
;
_exptl_crystal_colour yellow
_exptl_crystal_colour_primary yellow
_exptl_crystal_density_diffrn 1.039
_exptl_crystal_description plate
_exptl_crystal_F_000 1776
_exptl_crystal_size_max 0.77
_exptl_crystal_size_mid 0.37
_exptl_crystal_size_min 0.1
_refine_diff_density_max 0.193
_refine_diff_density_min -0.180
_refine_diff_density_rms 0.038
_refine_ls_extinction_method none
_refine_ls_goodness_of_fit_ref 1.019
_refine_ls_hydrogen_treatment constr
_refine_ls_matrix_type full
_refine_ls_number_parameters 314
_refine_ls_number_reflns 4540
_refine_ls_number_restraints 96
_refine_ls_restrained_S_all 1.047
_refine_ls_R_factor_all 0.1201
_refine_ls_R_factor_gt 0.0569
_refine_ls_shift/su_max 0.001
_refine_ls_shift/su_mean 0.000
_refine_ls_structure_factor_coef Fsqd
_refine_ls_weighting_details 'w=1/[\s^2^(Fo^2^)+(0.0544P)^2^+4.7800P] where P=(Fo^2^+2Fc^2^)/3'
_refine_ls_weighting_scheme calc
_refine_ls_wR_factor_gt 0.1200
_refine_ls_wR_factor_ref 0.1468
_reflns_Friedel_coverage 0.000
_reflns_number_gt 2691
_reflns_number_total 4540
_reflns_threshold_expression 'I > 2\s(I)'
_cod_data_source_file c8dt02462f2.cif
_cod_data_source_block nanny
_cod_depositor_comments 'Adding full bibliography for 7047041--7047045.cif.'
_cod_database_code 7047042
_shelx_space_group_comment
;
The symmetry employed for this shelxl refinement is uniquely defined
by the following loop, which should always be used as a source of
symmetry information in preference to the above space-group names.
They are only intended as comments.
;
_olex2_refinement_description
;
1. Fixed Uiso
 At 1.2 times of:
  All C(H) groups
 At 1.5 times of:
  All C(H,H,H) groups
2. Restrained distances
 C23A-C21
 1.53 with sigma of 0.02
 C21-C23B
 1.53 with sigma of 0.02
 C21-C22A
 1.53 with sigma of 0.02
 C21-C22B
 1.53 with sigma of 0.02
 C21-C24A
 1.53 with sigma of 0.02
 C21-C24B
 1.53 with sigma of 0.02
3. Rigid bond restraints
 C24B, C24A, C22B, C22A, C23B, C23A, C21
 with sigma for 1-2 distances of 0.01 and sigma for 1-3 distances of 0.01
4. Uiso/Uaniso restraints and constraints
C23A \\sim C23B \\sim C24B \\sim C21 \\sim C24A \\sim C22B \\sim C22A: within
1.7A with sigma of 0.04 and sigma for terminal atoms of 0.08
Uanis(C24A) \\sim Ueq: with sigma of 0.005 and sigma for terminal atoms of 0.01
Uanis(C23A) \\sim Ueq: with sigma of 0.005 and sigma for terminal atoms of 0.01
Uanis(C22B) \\sim Ueq: with sigma of 0.005 and sigma for terminal atoms of 0.01
5. Others
 Sof(C22B)=Sof(H22D)=Sof(H22E)=Sof(H22F)=Sof(C23B)=Sof(H23D)=Sof(H23E)=
 Sof(H23F)=Sof(C24B)=Sof(H24D)=Sof(H24E)=Sof(H24F)=1-FVAR(1)
 Sof(C23A)=Sof(H23A)=Sof(H23B)=Sof(H23C)=Sof(C22A)=Sof(H22A)=Sof(H22B)=
 Sof(H22C)=Sof(C24A)=Sof(H24A)=Sof(H24B)=Sof(H24C)=FVAR(1)
6.a Aromatic/amide H refined with riding coordinates:
 C8(H8), C3(H3), C5(H5), C10(H10)
6.b Idealised Me refined as rotating group:
 C27(H27A,H27B,H27C), C20(H20A,H20B,H20C), C26(H26A,H26B,H26C), C14(H14A,H14B,
 H14C), C19(H19A,H19B,H19C), C28(H28A,H28B,H28C), C15(H15A,H15B,H15C), C16(H16A,
 H16B,H16C), C18(H18A,H18B,H18C), C23A(H23A,H23B,H23C), C22A(H22A,H22B,H22C),
 C24A(H24A,H24B,H24C), C22B(H22D,H22E,H22F), C23B(H23D,H23E,H23F), C24B(H24D,
 H24E,H24F)
;
_shelx_shelxl_version_number 2014/7
_olex2_submission_special_instructions 'No special instructions were received'

loop_
_space_group_symop_operation_xyz
'x, y, z'
'-x, y, -z+1/2'
'x+1/2, y+1/2, z'
'-x+1/2, y+1/2, -z+1/2'
'-x, -y, -z'
'x, -y, z-1/2'
'-x+1/2, -y+1/2, -z'
'x+1/2, -y+1/2, z-1/2'

loop_
_atom_site_label
_atom_site_type_symbol
_atom_site_fract_x
_atom_site_fract_y
_atom_site_fract_z
_atom_site_U_iso_or_equiv
_atom_site_adp_type
_atom_site_occupancy
_atom_site_site_symmetry_order
_atom_site_calc_flag
_atom_site_refinement_flags_posn
_atom_site_refinement_flags_adp
_atom_site_refinement_flags_occupancy
_atom_site_disorder_assembly
_atom_site_disorder_group
N1 N 0.63801(7) 0.21007(9) 0.46735(14) 0.0306(4) Uani 1 1 d . . . . .
N2 N 0.58111(8) 0.33402(9) 0.34535(15) 0.0349(5) Uani 1 1 d . . . . .
C12 C 0.63893(9) 0.27248(11) 0.52256(17) 0.0296(5) Uani 1 1 d . . . . .
C7 C 0.60751(9) 0.33398(11) 0.46032(18) 0.0326(5) Uani 1 1 d . . . . .
C1 C 0.60942(9) 0.20858(11) 0.35213(17) 0.0294(5) Uani 1 1 d . . . . .
C2 C 0.58301(9) 0.27272(11) 0.29083(17) 0.0303(5) Uani 1 1 d . . . . .
C11 C 0.67153(9) 0.27922(11) 0.64566(17) 0.0323(5) Uani 1 1 d . . . . .
C8 C 0.60330(11) 0.39769(12) 0.5192(2) 0.0425(6) Uani 1 1 d . . . . .
H8 H 0.5818 0.4368 0.4776 0.051 Uiso 1 1 calc R . . . .
C4 C 0.56196(9) 0.21509(12) 0.10777(18) 0.0359(5) Uani 1 1 d . . . . .
C3 C 0.55945(9) 0.27395(12) 0.16902(17) 0.0356(5) Uani 1 1 d . . . . .
H3 H 0.5420 0.3159 0.1306 0.043 Uiso 1 1 calc R . . . .
C6 C 0.60679(10) 0.14351(12) 0.28698(18) 0.0360(5) Uani 1 1 d . . . . .
C5 C 0.58468(10) 0.15056(13) 0.17024(19) 0.0407(6) Uani 1 1 d . . . . .
H5 H 0.5844 0.1095 0.1276 0.049 Uiso 1 1 calc R . . . .
C13 C 0.54222(10) 0.21419(14) -0.02285(18) 0.0435(6) Uani 1 1 d . . . . .
C9 C 0.63002(11) 0.40236(13) 0.6347(2) 0.0435(6) Uani 1 1 d . . . . .
C10 C 0.66452(10) 0.34236(13) 0.69461(19) 0.0408(6) Uani 1 1 d . . . . .
H10 H 0.6840 0.3465 0.7739 0.049 Uiso 1 1 calc R . . . .
C25 C 0.71488(10) 0.22113(12) 0.71681(18) 0.0383(6) Uani 1 1 d . . . . .
C27 C 0.68267(10) 0.15003(13) 0.71334(19) 0.0455(6) Uani 1 1 d . . . . .
H27A H 0.6511 0.1570 0.7419 0.068 Uiso 1 1 calc GR . . . .
H27B H 0.7110 0.1153 0.7603 0.068 Uiso 1 1 calc GR . . . .
H27C H 0.6656 0.1329 0.6356 0.068 Uiso 1 1 calc GR . . . .
C21 C 0.62469(14) 0.46864(15) 0.7024(2) 0.0646(8) Uani 1 1 d D U . . .
C17 C 0.62684(12) 0.07023(12) 0.3442(2) 0.0498(7) Uani 1 1 d . . . . .
C20 C 0.69468(13) 0.07038(15) 0.4165(2) 0.0699(9) Uani 1 1 d . . . . .
H20A H 0.7164 0.0826 0.3686 0.105 Uiso 1 1 calc GR . . . .
H20B H 0.7068 0.0235 0.4491 0.105 Uiso 1 1 calc GR . . . .
H20C H 0.7033 0.1052 0.4771 0.105 Uiso 1 1 calc GR . . . .
C26 C 0.76500(11) 0.21209(14) 0.6709(2) 0.0546(7) Uani 1 1 d . . . . .
H26A H 0.7478 0.1984 0.5914 0.082 Uiso 1 1 calc GR . . . .
H26B H 0.7925 0.1755 0.7142 0.082 Uiso 1 1 calc GR . . . .
H26C H 0.7863 0.2568 0.6783 0.082 Uiso 1 1 calc GR . . . .
C14 C 0.59649(12) 0.19602(18) -0.0534(2) 0.0694(9) Uani 1 1 d . . . . .
H14A H 0.6269 0.2323 -0.0229 0.104 Uiso 1 1 calc GR . . . .
H14B H 0.5842 0.1941 -0.1355 0.104 Uiso 1 1 calc GR . . . .
H14C H 0.6125 0.1501 -0.0211 0.104 Uiso 1 1 calc GR . . . .
C19 C 0.59075(14) 0.05216(13) 0.4187(2) 0.0614(8) Uani 1 1 d . . . . .
H19A H 0.5982 0.0880 0.4775 0.092 Uiso 1 1 calc GR . . . .
H19B H 0.6029 0.0059 0.4537 0.092 Uiso 1 1 calc GR . . . .
H19C H 0.5485 0.0513 0.3716 0.092 Uiso 1 1 calc GR . . . .
C28 C 0.74457(13) 0.24260(16) 0.8439(2) 0.0653(8) Uani 1 1 d . . . . .
H28A H 0.7667 0.2865 0.8503 0.098 Uiso 1 1 calc GR . . . .
H28B H 0.7716 0.2052 0.8857 0.098 Uiso 1 1 calc GR . . . .
H28C H 0.7140 0.2495 0.8750 0.098 Uiso 1 1 calc GR . . . .
C15 C 0.49327(12) 0.15812(17) -0.0752(2) 0.0691(9) Uani 1 1 d . . . . .
H15A H 0.5083 0.1115 -0.0448 0.104 Uiso 1 1 calc GR . . . .
H15B H 0.4817 0.1577 -0.1572 0.104 Uiso 1 1 calc GR . . . .
H15C H 0.4589 0.1697 -0.0568 0.104 Uiso 1 1 calc GR . . . .
C16 C 0.51718(15) 0.28709(16) -0.0748(2) 0.0751(9) Uani 1 1 d . . . . .
H16A H 0.4839 0.2998 -0.0536 0.113 Uiso 1 1 calc GR . . . .
H16B H 0.5037 0.2844 -0.1570 0.113 Uiso 1 1 calc GR . . . .
H16C H 0.5482 0.3229 -0.0466 0.113 Uiso 1 1 calc GR . . . .
C18 C 0.61426(16) 0.00961(14) 0.2549(2) 0.0804(10) Uani 1 1 d . . . . .
H18A H 0.5723 0.0100 0.2058 0.121 Uiso 1 1 calc GR . . . .
H18B H 0.6243 -0.0359 0.2936 0.121 Uiso 1 1 calc GR . . . .
H18C H 0.6383 0.0169 0.2096 0.121 Uiso 1 1 calc GR . . . .
C23A C 0.6854(6) 0.4979(10) 0.7724(13) 0.114(4) Uani 0.532(11) 1 d D U P A 1
H23A H 0.7102 0.4600 0.8183 0.170 Uiso 0.532(11) 1 calc GR . P A 1
H23B H 0.6814 0.5353 0.8217 0.170 Uiso 0.532(11) 1 calc GR . P A 1
H23C H 0.7037 0.5171 0.7223 0.170 Uiso 0.532(11) 1 calc GR . P A 1
C22A C 0.6000(5) 0.4384(4) 0.7989(9) 0.094(3) Uani 0.532(11) 1 d D U P A 1
H22A H 0.5625 0.4136 0.7615 0.141 Uiso 0.532(11) 1 calc GR . P A 1
H22B H 0.5940 0.4781 0.8424 0.141 Uiso 0.532(11) 1 calc GR . P A 1
H22C H 0.6292 0.4059 0.8496 0.141 Uiso 0.532(11) 1 calc GR . P A 1
C24A C 0.5787(7) 0.5202(6) 0.6339(7) 0.121(4) Uani 0.532(11) 1 d D U P A 1
H24A H 0.5914 0.5419 0.5773 0.181 Uiso 0.532(11) 1 calc GR . P A 1
H24B H 0.5736 0.5568 0.6834 0.181 Uiso 0.532(11) 1 calc GR . P A 1
H24C H 0.5412 0.4955 0.5961 0.181 Uiso 0.532(11) 1 calc GR . P A 1
C22B C 0.5680(6) 0.4663(7) 0.7205(14) 0.123(4) Uani 0.468(11) 1 d D U P A 2
H22D H 0.5664 0.5059 0.7683 0.184 Uiso 0.468(11) 1 calc GR . P A 2
H22E H 0.5654 0.4218 0.7574 0.184 Uiso 0.468(11) 1 calc GR . P A 2
H22F H 0.5348 0.4695 0.6477 0.184 Uiso 0.468(11) 1 calc GR . P A 2
C23B C 0.6798(7) 0.4820(10) 0.8084(13) 0.128(7) Uani 0.468(11) 1 d D U P A 2
H23D H 0.6827 0.4457 0.8647 0.192 Uiso 0.468(11) 1 calc GR . P A 2
H23E H 0.6769 0.5285 0.8391 0.192 Uiso 0.468(11) 1 calc GR . P A 2
H23F H 0.7150 0.4803 0.7893 0.192 Uiso 0.468(11) 1 calc GR . P A 2
C24B C 0.6240(7) 0.5387(4) 0.6262(7) 0.095(3) Uani 0.468(11) 1 d D U P A 2
H24D H 0.6612 0.5413 0.6139 0.143 Uiso 0.468(11) 1 calc GR . P A 2
H24E H 0.6195 0.5811 0.6659 0.143 Uiso 0.468(11) 1 calc GR . P A 2
H24F H 0.5909 0.5354 0.5534 0.143 Uiso 0.468(11) 1 calc GR . P A 2

loop_
_atom_site_aniso_label
_atom_site_aniso_U_11
_atom_site_aniso_U_22
_atom_site_aniso_U_33
_atom_site_aniso_U_23
_atom_site_aniso_U_13
_atom_site_aniso_U_12
N1 0.0302(10) 0.0317(10) 0.0323(11) -0.0001(8) 0.0146(8) 0.0005(8)
N2 0.0410(11) 0.0318(11) 0.0327(11) -0.0004(8) 0.0146(8) 0.0005(9)
C12 0.0288(12) 0.0295(13) 0.0325(12) -0.0023(10) 0.0137(9) -0.0040(10)
C7 0.0365(13) 0.0295(13) 0.0335(14) -0.0001(10) 0.0149(10) -0.0012(10)
C1 0.0254(11) 0.0332(13) 0.0320(13) -0.0012(10) 0.0136(9) 0.0008(10)
C2 0.0300(12) 0.0327(13) 0.0308(13) 0.0000(10) 0.0145(9) 0.0014(10)
C11 0.0303(12) 0.0358(13) 0.0320(13) -0.0016(10) 0.0133(10) -0.0065(10)
C8 0.0533(15) 0.0289(13) 0.0431(16) -0.0012(11) 0.0156(12) 0.0015(11)
C4 0.0299(12) 0.0468(15) 0.0318(13) -0.0029(11) 0.0126(10) 0.0017(11)
C3 0.0362(13) 0.0391(14) 0.0312(14) 0.0047(10) 0.0123(10) 0.0027(11)
C6 0.0363(13) 0.0368(13) 0.0349(14) -0.0035(10) 0.0135(10) 0.0034(11)
C5 0.0419(14) 0.0409(15) 0.0404(15) -0.0117(11) 0.0167(11) 0.0033(11)
C13 0.0382(14) 0.0636(17) 0.0283(13) -0.0043(11) 0.0122(10) 0.0004(12)
C9 0.0511(15) 0.0380(14) 0.0418(16) -0.0095(11) 0.0181(12) -0.0035(12)
C10 0.0438(14) 0.0464(15) 0.0311(13) -0.0077(11) 0.0130(10) -0.0105(12)
C25 0.0333(12) 0.0422(14) 0.0356(13) 0.0037(10) 0.0086(10) -0.0052(11)
C27 0.0402(14) 0.0475(15) 0.0461(15) 0.0125(11) 0.0130(11) -0.0014(12)
C21 0.081(2) 0.0494(17) 0.0592(18) -0.0241(14) 0.0220(15) 0.0012(15)
C17 0.0681(18) 0.0324(14) 0.0459(15) -0.0035(11) 0.0182(13) 0.0154(13)
C20 0.073(2) 0.0645(19) 0.0658(19) 0.0068(15) 0.0195(15) 0.0372(16)
C26 0.0353(14) 0.0600(17) 0.0674(18) 0.0133(14) 0.0183(12) 0.0032(13)
C14 0.0458(16) 0.128(3) 0.0392(16) -0.0143(16) 0.0209(12) -0.0026(17)
C19 0.088(2) 0.0355(15) 0.0605(18) 0.0009(13) 0.0274(16) -0.0043(14)
C28 0.0655(19) 0.0692(19) 0.0404(16) 0.0015(13) -0.0036(13) -0.0020(15)
C15 0.0523(17) 0.107(3) 0.0413(16) -0.0133(15) 0.0106(13) -0.0162(17)
C16 0.098(2) 0.093(2) 0.0315(16) 0.0113(14) 0.0219(15) 0.0167(19)
C18 0.127(3) 0.0416(17) 0.065(2) -0.0098(14) 0.0272(18) 0.0246(18)
C23A 0.131(6) 0.069(7) 0.128(9) -0.043(6) 0.034(5) -0.037(5)
C22A 0.144(8) 0.073(5) 0.093(6) -0.029(4) 0.077(6) 0.011(4)
C24A 0.181(8) 0.076(5) 0.086(5) -0.026(4) 0.028(5) 0.070(6)
C22B 0.129(6) 0.122(8) 0.149(8) -0.066(6) 0.088(6) -0.009(5)
C23B 0.167(9) 0.067(10) 0.087(8) -0.055(6) -0.026(8) 0.019(8)
C24B 0.151(10) 0.038(4) 0.087(5) -0.025(3) 0.035(6) 0.012(5)

loop_
_atom_type_symbol
_atom_type_description
_atom_type_scat_dispersion_real
_atom_type_scat_dispersion_imag
_atom_type_scat_source
C C 0.0033 0.0016 'International Tables Vol C Tables 4.2.6.8 and 6.1.1.4'
H H 0.0000 0.0000 'International Tables Vol C Tables 4.2.6.8 and 6.1.1.4'
N N 0.0061 0.0033 'International Tables Vol C Tables 4.2.6.8 and 6.1.1.4'

loop_
_geom_angle_atom_site_label_1
_geom_angle_atom_site_label_2
_geom_angle_atom_site_label_3
_geom_angle
C12 N1 C1 118.26(18)
C2 N2 C7 117.23(18)
N1 C12 C7 120.28(18)
N1 C12 C11 121.37(19)
C7 C12 C11 118.35(19)
N2 C7 C12 121.82(19)
N2 C7 C8 117.63(19)
C8 C7 C12 120.5(2)
N1 C1 C2 120.21(18)
N1 C1 C6 121.34(19)
C2 C1 C6 118.39(18)
N2 C2 C1 121.81(18)
N2 C2 C3 117.52(19)
C3 C2 C1 120.64(19)
C12 C11 C25 122.37(19)
C10 C11 C12 116.5(2)
C10 C11 C25 121.01(19)
C7 C8 H8 119.5
C9 C8 C7 121.1(2)
C9 C8 H8 119.5
C3 C4 C5 117.2(2)
C3 C4 C13 123.9(2)
C5 C4 C13 118.8(2)
C2 C3 H3 119.5
C4 C3 C2 121.1(2)
C4 C3 H3 119.5
C1 C6 C17 122.58(19)
C5 C6 C1 116.3(2)
C5 C6 C17 121.1(2)
C4 C5 H5 117.1
C6 C5 C4 125.9(2)
C6 C5 H5 117.1
C14 C13 C4 108.97(18)
C14 C13 C16 108.9(2)
C15 C13 C4 110.4(2)
C15 C13 C14 109.3(2)
C15 C13 C16 108.0(2)
C16 C13 C4 111.3(2)
C8 C9 C10 117.6(2)
C8 C9 C21 123.0(2)
C10 C9 C21 119.4(2)
C11 C10 C9 125.6(2)
C11 C10 H10 117.2
C9 C10 H10 117.2
C11 C25 C28 111.72(19)
C27 C25 C11 111.78(18)
C27 C25 C26 110.9(2)
C27 C25 C28 106.65(18)
C26 C25 C11 108.32(18)
C26 C25 C28 107.5(2)
C25 C27 H27A 109.5
C25 C27 H27B 109.5
C25 C27 H27C 109.5
H27A C27 H27B 109.5
H27A C27 H27C 109.5
H27B C27 H27C 109.5
C9 C21 C22A 105.4(3)
C9 C21 C24B 107.8(4)
C23A C21 C9 110.8(8)
C23A C21 C22A 103.4(7)
C24A C21 C9 113.6(4)
C24A C21 C23A 117.2(9)
C24A C21 C22A 105.0(6)
C22B C21 C9 109.9(4)
C22B C21 C23B 115.2(9)
C22B C21 C24B 108.3(7)
C23B C21 C9 113.4(8)
C23B C21 C24B 101.7(8)
C6 C17 C20 110.6(2)
C6 C17 C19 109.45(19)
C6 C17 C18 111.6(2)
C20 C17 C18 107.8(2)
C19 C17 C20 110.8(2)
C19 C17 C18 106.5(2)
C17 C20 H20A 109.5
C17 C20 H20B 109.5
C17 C20 H20C 109.5
H20A C20 H20B 109.5
H20A C20 H20C 109.5
H20B C20 H20C 109.5
C25 C26 H26A 109.5
C25 C26 H26B 109.5
C25 C26 H26C 109.5
H26A C26 H26B 109.5
H26A C26 H26C 109.5
H26B C26 H26C 109.5
C13 C14 H14A 109.5
C13 C14 H14B 109.5
C13 C14 H14C 109.5
H14A C14 H14B 109.5
H14A C14 H14C 109.5
H14B C14 H14C 109.5
C17 C19 H19A 109.5
C17 C19 H19B 109.5
C17 C19 H19C 109.5
H19A C19 H19B 109.5
H19A C19 H19C 109.5
H19B C19 H19C 109.5
C25 C28 H28A 109.5
C25 C28 H28B 109.5
C25 C28 H28C 109.5
H28A C28 H28B 109.5
H28A C28 H28C 109.5
H28B C28 H28C 109.5
C13 C15 H15A 109.5
C13 C15 H15B 109.5
C13 C15 H15C 109.5
H15A C15 H15B 109.5
H15A C15 H15C 109.5
H15B C15 H15C 109.5
C13 C16 H16A 109.5
C13 C16 H16B 109.5
C13 C16 H16C 109.5
H16A C16 H16B 109.5
H16A C16 H16C 109.5
H16B C16 H16C 109.5
C17 C18 H18A 109.5
C17 C18 H18B 109.5
C17 C18 H18C 109.5
H18A C18 H18B 109.5
H18A C18 H18C 109.5
H18B C18 H18C 109.5
C21 C23A H23A 109.5
C21 C23A H23B 109.5
C21 C23A H23C 109.5
H23A C23A H23B 109.5
H23A C23A H23C 109.5
H23B C23A H23C 109.5
C21 C22A H22A 109.5
C21 C22A H22B 109.5
C21 C22A H22C 109.5
H22A C22A H22B 109.5
H22A C22A H22C 109.5
H22B C22A H22C 109.5
C21 C24A H24A 109.5
C21 C24A H24B 109.5
C21 C24A H24C 109.5
H24A C24A H24B 109.5
H24A C24A H24C 109.5
H24B C24A H24C 109.5
C21 C22B H22D 109.5
C21 C22B H22E 109.5
C21 C22B H22F 109.5
H22D C22B H22E 109.5
H22D C22B H22F 109.5
H22E C22B H22F 109.5
C21 C23B H23D 109.5
C21 C23B H23E 109.5
C21 C23B H23F 109.5
H23D C23B H23E 109.5
H23D C23B H23F 109.5
H23E C23B H23F 109.5
C21 C24B H24D 109.5
C21 C24B H24E 109.5
C21 C24B H24F 109.5
H24D C24B H24E 109.5
H24D C24B H24F 109.5
H24E C24B H24F 109.5

loop_
_geom_bond_atom_site_label_1
_geom_bond_atom_site_label_2
_geom_bond_distance
N1 C12 1.347(3)
N1 C1 1.348(3)
N2 C7 1.340(3)
N2 C2 1.339(3)
C12 C7 1.428(3)
C12 C11 1.451(3)
C7 C8 1.420(3)
C1 C2 1.430(3)
C1 C6 1.448(3)
C2 C3 1.417(3)
C11 C10 1.364(3)
C11 C25 1.530(3)
C8 H8 0.9300
C8 C9 1.349(3)
C4 C3 1.352(3)
C4 C5 1.424(3)
C4 C13 1.527(3)
C3 H3 0.9300
C6 C5 1.365(3)
C6 C17 1.530(3)
C5 H5 0.9300
C13 C14 1.525(3)
C13 C15 1.520(3)
C13 C16 1.525(4)
C9 C10 1.422(3)
C9 C21 1.529(3)
C10 H10 0.9300
C25 C27 1.522(3)
C25 C26 1.523(3)
C25 C28 1.535(3)
C27 H27A 0.9600
C27 H27B 0.9600
C27 H27C 0.9600
C21 C23A 1.488(12)
C21 C22A 1.635(7)
C21 C24A 1.468(8)
C21 C22B 1.459(9)
C21 C23B 1.500(11)
C21 C24B 1.613(8)
C17 C20 1.533(4)
C17 C19 1.531(4)
C17 C18 1.538(3)
C20 H20A 0.9600
C20 H20B 0.9600
C20 H20C 0.9600
C26 H26A 0.9600
C26 H26B 0.9600
C26 H26C 0.9600
C14 H14A 0.9600
C14 H14B 0.9600
C14 H14C 0.9600
C19 H19A 0.9600
C19 H19B 0.9600
C19 H19C 0.9600
C28 H28A 0.9600
C28 H28B 0.9600
C28 H28C 0.9600
C15 H15A 0.9600
C15 H15B 0.9600
C15 H15C 0.9600
C16 H16A 0.9600
C16 H16B 0.9600
C16 H16C 0.9600
C18 H18A 0.9600
C18 H18B 0.9600
C18 H18C 0.9600
C23A H23A 0.9600
C23A H23B 0.9600
C23A H23C 0.9600
C22A H22A 0.9600
C22A H22B 0.9600
C22A H22C 0.9600
C24A H24A 0.9600
C24A H24B 0.9600
C24A H24C 0.9600
C22B H22D 0.9600
C22B H22E 0.9600
C22B H22F 0.9600
C23B H23D 0.9600
C23B H23E 0.9600
C23B H23F 0.9600
C24B H24D 0.9600
C24B H24E 0.9600
C24B H24F 0.9600
